data_7711460
loop_
_publ_author_name
'Mol\<canov, Lidija'
'\<Senjug, Pavla'
'Bari\<si\'c, Dario'
'Paji\'c, Damir'
'Mol\<canov, Kre\<simir'
'Juri\'c, Marijana'

_publ_section_title
;
 Oxalate-based [CuIICrIII] coordination compounds affected by the
 tridentate ligand, simple anion, and reactant ratio: structural and
 magnetic features
;
_journal_name_full 'Dalton Transactions'
_journal_paper_doi 10.1039/D2DT01949C
_journal_year 2022
_chemical_formula_moiety '2(C21 H13 Cr Cu N3 O13), 2(C15 H13 Cu N4 O4.50), 12(H2 O)'
_chemical_formula_sum 'C72 H76 Cr2 Cu4 N14 O47'
_chemical_formula_weight 2247.67
_space_group_IT_number 14
_space_group_name_Hall '-P 2ybc'
_space_group_name_H-M_alt 'P 1 21/c 1'
_symmetry_cell_setting monoclinic
_symmetry_space_group_name_Hall '-P 2ybc'
_symmetry_space_group_name_H-M 'P 1 21/c 1'
_atom_sites_solution_hydrogens mixed
_audit_creation_date 2020-06-02T15:42:27-00:00
_audit_creation_method 'WinGX routine CIF_UPDATE'
_audit_update_record
;
2022-09-06 deposited with the CCDC.	2022-10-05 downloaded from the CCDC.
;
_cell_angle_alpha 90
_cell_angle_beta 114.742(13)
_cell_angle_gamma 90
_cell_formula_units_Z 2
_cell_length_a 12.0956(16)
_cell_length_b 29.969(4)
_cell_length_c 14.092(3)
_cell_measurement_reflns_used 25
_cell_measurement_temperature 293(2)
_cell_measurement_theta_max 15.0
_cell_measurement_theta_min 9.0
_cell_volume 4639.3(14)
_computing_cell_refinement 'CAD4 Express (Enraf Nonius, 1994)'
_computing_data_collection 'CAD4 Express (Enraf Nonius, 1994)'
_computing_data_reduction 'XCAD4 (Harms & Wocadlo, 1995)'
_computing_structure_refinement 'SHELXL-2017/1 (Sheldrick, 2017)'
_computing_structure_solution 'SHELXT 2018/2 (Sheldrick, 2018)'
_diffrn_ambient_temperature 293(2)
_diffrn_measured_fraction_theta_full 0.973
_diffrn_measured_fraction_theta_max 0.973
_diffrn_measurement_device_type 'Enraf Nonius CAD4'
_diffrn_measurement_method 'non-profiled omega/2theta scans'
_diffrn_radiation_monochromator graphite
_diffrn_radiation_type MoK\a
_diffrn_radiation_wavelength 0.71073
_diffrn_reflns_av_R_equivalents 0.0586
_diffrn_reflns_Laue_measured_fraction_full 0.973
_diffrn_reflns_Laue_measured_fraction_max 0.973
_diffrn_reflns_limit_h_max 0
_diffrn_reflns_limit_h_min -13
_diffrn_reflns_limit_k_max 0
_diffrn_reflns_limit_k_min -35
_diffrn_reflns_limit_l_max 16
_diffrn_reflns_limit_l_min -14
_diffrn_reflns_number 8352
_diffrn_reflns_point_group_measured_fraction_full 0.973
_diffrn_reflns_point_group_measured_fraction_max 0.973
_diffrn_reflns_theta_full 24.983
_diffrn_reflns_theta_max 24.983
_diffrn_reflns_theta_min 1.359
_diffrn_standards_decay_% 2
_diffrn_standards_interval_time 500
_diffrn_standards_number 3
_exptl_absorpt_coefficient_mu 1.231
_exptl_absorpt_correction_type none
_exptl_crystal_colour light-blue
_exptl_crystal_density_diffrn 1.609
_exptl_crystal_description prism
_exptl_crystal_F_000 2292
_exptl_crystal_size_max 0.28
_exptl_crystal_size_mid 0.16
_exptl_crystal_size_min 0.08
_refine_diff_density_max 0.849
_refine_diff_density_min -0.478
_refine_diff_density_rms 0.104
_refine_ls_extinction_method none
_refine_ls_goodness_of_fit_ref 1.02
_refine_ls_hydrogen_treatment mixed
_refine_ls_matrix_type full
_refine_ls_number_parameters 653
_refine_ls_number_reflns 7951
_refine_ls_number_restraints 209
_refine_ls_restrained_S_all 1.023
_refine_ls_R_factor_all 0.1887
_refine_ls_R_factor_gt 0.069
_refine_ls_shift/su_max 0.004
_refine_ls_shift/su_mean 0
_refine_ls_structure_factor_coef Fsqd
_refine_ls_weighting_details 'w=1/[\s^2^(Fo^2^)+(0.0840P)^2^+11.8261P] where P=(Fo^2^+2Fc^2^)/3'
_refine_ls_weighting_scheme calc
_refine_ls_wR_factor_ref 0.2098
_reflns_number_gt 3975
_reflns_number_total 7951
_reflns_threshold_expression 'I > 2\s(I)'
_cod_data_source_file d2dt01949c2.cif
_cod_data_source_block l_p476
_cod_original_cell_volume 4639.2(13)
_cod_original_sg_symbol_H-M 'P 21/c'
_cod_database_code 7711460

loop_
_space_group_symop_id
_space_group_symop_operation_xyz
1 x,y,z
2 -x,1/2+y,1/2-z
3 -x,-y,-z
4 x,1/2-y,1/2+z

loop_
_atom_site_label
_atom_site_fract_x
_atom_site_fract_y
_atom_site_fract_z
_atom_site_U_iso_or_equiv
_atom_site_adp_type
_atom_site_calc_flag
_atom_site_occupancy
_atom_site_disorder_assembly
_atom_site_disorder_group
_atom_site_type_symbol
Cu1 0.61972(11) 0.48307(4) 0.79999(10) 0.0617(4) Uani d 1 . . Cu
Cu2 0.31215(8) 0.24543(3) 0.41479(8) 0.0430(3) Uani d 1 . . Cu
Cr1 -0.08365(11) 0.30342(4) 0.46965(11) 0.0443(4) Uani d 1 . . Cr
O1 -0.1181(6) 0.3767(3) 0.6882(6) 0.089(2) Uani d 1 . . O
O2 -0.0105(6) 0.4262(2) 0.5807(6) 0.084(2) Uani d 1 . . O
O3 -0.1195(5) 0.3188(2) 0.5883(5) 0.0567(16) Uani d 1 . . O
O4 -0.0262(5) 0.3651(2) 0.4855(5) 0.0579(16) Uani d 1 . . O
O5 -0.4337(5) 0.2888(2) 0.2943(5) 0.0724(19) Uani d 1 . . O
O6 -0.2498(5) 0.31804(19) 0.3708(4) 0.0512(15) Uani d 1 . . O
O7 -0.1494(5) 0.24312(19) 0.4537(4) 0.0509(14) Uani d 1 . . O
O8 -0.3177(7) 0.2048(2) 0.3585(6) 0.085(2) Uani d 1 . . O
O9 0.0821(5) 0.28147(19) 0.5626(4) 0.0485(14) Uani d 1 . . O
O10 -0.0235(5) 0.29144(18) 0.3589(4) 0.0459(14) Uani d 1 . . O
O11 0.1411(5) 0.26610(19) 0.3416(4) 0.0469(14) Uani d 1 . . O
O12 0.2449(5) 0.2514(2) 0.5533(4) 0.0541(15) Uani d 1 . . O
O13 0.3483(5) 0.2502(2) 0.2698(4) 0.0616(17) Uani d 1 . . O
H13A 0.327923 0.225859 0.234965 0.092 Uiso d 1 . . H
H13B 0.424992 0.252172 0.288035 0.092 Uiso d 1 . . H
O14 0.7726(7) 0.4532(3) 0.8794(9) 0.141(4) Uani d 1 . . O
H14A 0.839971 0.47169 0.902644 0.211 Uiso d 1 . . H
H14B 0.793871 0.4335 0.84029 0.211 Uiso d 1 . . H
O15 0.8468(10) 0.3699(3) 0.8729(9) 0.118(3) Uani d 1 . . O
H15A 0.893707 0.347495 0.89592 0.177 Uiso d 1 . . H
H15B 0.843512 0.374314 0.812193 0.177 Uiso d 1 . . H
O16 0.9215(11) 0.1117(4) 0.6935(10) 0.162(4) Uani d 1 . . O
H16A 0.928(4) 0.0919(10) 0.643(3) 0.244 Uiso d 1 . . H
H16B 1.001(6) 0.114(7) 0.748(9) 0.244 Uiso d 1 . . H
O17 0.0919(15) 0.4140(5) 0.3769(13) 0.185(5) Uani d 1 . . O
H17A 0.049573 0.416802 0.411833 0.277 Uiso d 1 . . H
H17B 0.114433 0.43963 0.365941 0.277 Uiso d 1 . . H
O18 0.0001(7) 0.1881(2) 0.6309(5) 0.087(2) Uani d 1 . . O
H18A -0.04783 0.208542 0.57795 0.13 Uiso d 1 . . H
H18B 0.045345 0.203135 0.695147 0.13 Uiso d 1 . . H
O19 0.617(2) 0.4635(8) 1.0824(16) 0.161(8) Uiso d 0.5 . . O
O20 0.673(3) 0.4661(11) 0.968(3) 0.260(16) Uiso d 0.5 . . O
O21 0.8554(14) 0.0327(5) 0.6044(9) 0.374(17) Uani d 1 . . O
H21A 0.900651 0.022612 0.677778 0.561 Uiso d 1 . . H
H21B 0.776266 0.043566 0.600144 0.561 Uiso d 1 . . H
O22 0.9138(12) 0.4857(4) 0.7009(15) 0.378(17) Uani d 1 . . O
H22A 0.831153 0.495696 0.658854 0.567 Uiso d 1 . . H
H22B 0.970365 0.490502 0.670162 0.567 Uiso d 1 . . H
O23 0.514(2) 0.5039(7) 0.9611(15) 0.148(8) Uiso d 0.5 . . O
O24 0.641(3) 0.5074(11) 0.510(2) 0.223(12) Uani d 0.5 . . O
O25 0.484(2) 0.4954(8) 0.5420(16) 0.158(8) Uani d 0.5 . . O
O26 0.6653(11) 0.4799(3) 0.6568(9) 0.141(4) Uani d 1 . . O
N1 0.6851(9) 0.5463(3) 0.8289(5) 0.079(2) Uani d 1 . . N
N2 0.4695(8) 0.5155(2) 0.7414(4) 0.063(2) Uani d 1 . . N
N3 0.5024(6) 0.4308(2) 0.7544(5) 0.0495(17) Uani d 1 . . N
N4 0.3971(6) 0.3055(2) 0.4600(5) 0.0472(17) Uani d 1 . . N
N5 0.4752(6) 0.2246(2) 0.5011(5) 0.0456(17) Uani d 1 . . N
N6 0.2831(6) 0.1786(2) 0.4047(5) 0.0446(17) Uani d 1 . . N
N7 0.5947(17) 0.4804(6) 0.9889(14) 0.095(6) Uiso d 0.5 . . N
N8 0.594(2) 0.4948(7) 0.5689(17) 0.142(8) Uani d 0.5 . . N
C1 0.8024(13) 0.5586(4) 0.8779(9) 0.101(4) Uani d 1 . . C
H1 0.861654 0.536481 0.90308 0.121 Uiso calc 1 . . H
C2 0.8387(15) 0.6032(5) 0.8925(10) 0.114(4) Uani d 1 . . C
H2 0.920203 0.611331 0.926551 0.137 Uiso calc 1 . . H
C3 0.7461(18) 0.6350(5) 0.8532(10) 0.115(4) Uani d 1 . . C
H3 0.766894 0.665098 0.861423 0.138 Uiso calc 1 . . H
C4 0.6267(15) 0.6236(4) 0.8033(9) 0.100(4) Uani d 1 . . C
H4 0.565964 0.645101 0.777055 0.12 Uiso calc 1 . . H
C5 0.5990(13) 0.5773(4) 0.7930(8) 0.081(3) Uani d 1 . . C
C6 0.4732(11) 0.5601(3) 0.7425(8) 0.080(3) Uani d 1 . . C
C7 0.3659(13) 0.5826(4) 0.7023(9) 0.115(4) Uani d 1 . . C
H7 0.366701 0.613619 0.70413 0.138 Uiso calc 1 . . H
C8 0.2579(14) 0.5609(5) 0.6597(10) 0.125(5) Uani d 1 . . C
H8 0.185119 0.576741 0.631768 0.15 Uiso calc 1 . . H
C9 0.2579(11) 0.5154(4) 0.6586(8) 0.107(4) Uani d 1 . . C
H9 0.184459 0.499984 0.630311 0.129 Uiso calc 1 . . H
C10 0.3639(9) 0.4924(3) 0.6984(7) 0.063(2) Uani d 1 . . C
C11 0.3835(8) 0.4437(3) 0.7053(6) 0.054(2) Uani d 1 . . C
C12 0.2912(9) 0.4120(4) 0.6658(7) 0.068(3) Uani d 1 . . C
H12 0.210245 0.420492 0.630408 0.081 Uiso calc 1 . . H
C13 0.3240(10) 0.3669(4) 0.6807(7) 0.072(3) Uani d 1 . . C
H13 0.263604 0.345222 0.654383 0.086 Uiso calc 1 . . H
C14 0.4414(9) 0.3540(3) 0.7326(8) 0.066(3) Uani d 1 . . C
H14 0.462772 0.323946 0.742714 0.08 Uiso calc 1 . . H
C15 0.5290(8) 0.3875(3) 0.7703(7) 0.057(2) Uani d 1 . . C
H15 0.609802 0.379298 0.80844 0.068 Uiso calc 1 . . H
C16 0.3492(9) 0.3451(3) 0.4335(7) 0.061(3) Uani d 1 . . C
H16 0.266444 0.347795 0.391219 0.074 Uiso calc 1 . . H
C17 0.4202(12) 0.3837(4) 0.4676(10) 0.086(4) Uani d 1 . . C
H17 0.38477 0.41169 0.447673 0.103 Uiso calc 1 . . H
C18 0.5411(13) 0.3802(5) 0.5300(10) 0.093(4) Uani d 1 . . C
H18 0.588778 0.405681 0.552937 0.112 Uiso calc 1 . . H
C19 0.5928(10) 0.3384(4) 0.5592(8) 0.071(3) Uani d 1 . . C
H19 0.675332 0.335472 0.60233 0.085 Uiso calc 1 . . H
C20 0.5200(8) 0.3010(3) 0.5233(7) 0.056(3) Uani d 1 . . C
C21 0.5625(7) 0.2548(3) 0.5470(6) 0.047(2) Uani d 1 . . C
C22 0.6797(8) 0.2414(4) 0.6079(7) 0.065(3) Uani d 1 . . C
H22 0.741405 0.262157 0.63954 0.079 Uiso calc 1 . . H
C23 0.7029(9) 0.1964(5) 0.6207(8) 0.081(4) Uani d 1 . . C
H23 0.781646 0.186701 0.662019 0.098 Uiso calc 1 . . H
C24 0.6121(9) 0.1650(4) 0.5736(7) 0.065(3) Uani d 1 . . C
H24 0.627927 0.134544 0.58265 0.078 Uiso calc 1 . . H
C25 0.4955(8) 0.1813(3) 0.5119(7) 0.054(2) Uani d 1 . . C
C26 0.3838(8) 0.1543(3) 0.4563(7) 0.049(2) Uani d 1 . . C
C27 0.3807(10) 0.1077(3) 0.4578(8) 0.069(3) Uani d 1 . . C
H27 0.451169 0.091383 0.494428 0.083 Uiso calc 1 . . H
C28 0.2705(11) 0.0865(4) 0.4037(8) 0.078(3) Uani d 1 . . C
H28 0.266963 0.055499 0.401793 0.093 Uiso calc 1 . . H
C29 0.1662(10) 0.1111(3) 0.3525(8) 0.071(3) Uani d 1 . . C
H29 0.090959 0.097305 0.317838 0.086 Uiso calc 1 . . H
C30 0.1774(9) 0.1570(3) 0.3546(7) 0.058(2) Uani d 1 . . C
H30 0.107619 0.173886 0.319195 0.07 Uiso calc 1 . . H
C31 0.1435(7) 0.2685(3) 0.5131(6) 0.0409(19) Uani d 1 . . C
C32 0.0826(7) 0.2756(3) 0.3950(6) 0.0400(19) Uani d 1 . . C
C33 -0.0406(8) 0.3875(3) 0.5573(8) 0.062(3) Uani d 1 . . C
C34 -0.0969(8) 0.3594(4) 0.6185(7) 0.062(3) Uani d 1 . . C
C35 -0.3252(8) 0.2856(3) 0.3462(7) 0.050(2) Uani d 1 . . C
C36 -0.2638(8) 0.2394(3) 0.3875(7) 0.055(2) Uani d 1 . . C

loop_
_atom_site_aniso_label
_atom_site_aniso_U_11
_atom_site_aniso_U_22
_atom_site_aniso_U_33
_atom_site_aniso_U_12
_atom_site_aniso_U_13
_atom_site_aniso_U_23
Cu1 0.0628(8) 0.0427(7) 0.0854(9) -0.0033(6) 0.0367(7) -0.0019(6)
Cu2 0.0298(5) 0.0515(7) 0.0437(6) 0.0014(5) 0.0116(4) -0.0029(5)
Cr1 0.0320(7) 0.0485(8) 0.0528(9) 0.0040(6) 0.0183(6) 0.0022(7)
O1 0.071(5) 0.112(6) 0.095(6) -0.013(4) 0.044(4) -0.039(5)
O2 0.066(5) 0.067(5) 0.116(6) -0.013(4) 0.037(4) -0.022(4)
O3 0.042(3) 0.068(4) 0.065(4) -0.002(3) 0.026(3) -0.010(3)
O4 0.053(4) 0.050(4) 0.078(4) -0.010(3) 0.034(4) -0.004(3)
O5 0.034(4) 0.099(5) 0.077(5) 0.001(3) 0.017(3) 0.014(4)
O6 0.033(3) 0.052(4) 0.064(4) 0.011(3) 0.016(3) 0.006(3)
O7 0.042(3) 0.052(4) 0.055(3) 0.002(3) 0.017(3) 0.004(3)
O8 0.079(5) 0.069(5) 0.088(5) -0.030(4) 0.016(4) -0.008(4)
O9 0.041(3) 0.061(4) 0.043(3) 0.007(3) 0.017(3) 0.002(3)
O10 0.033(3) 0.059(4) 0.040(3) 0.010(3) 0.010(2) 0.009(3)
O11 0.033(3) 0.066(4) 0.035(3) 0.010(3) 0.008(3) 0.004(3)
O12 0.037(3) 0.084(4) 0.035(3) 0.020(3) 0.009(2) 0.009(3)
O13 0.050(3) 0.084(5) 0.048(4) -0.017(3) 0.018(3) -0.014(3)
O14 0.072(6) 0.080(7) 0.225(12) -0.011(5) 0.018(6) 0.003(7)
O15 0.110(8) 0.098(7) 0.146(9) 0.015(5) 0.053(7) -0.002(6)
O16 0.165(11) 0.149(10) 0.194(12) 0.014(9) 0.096(9) 0.026(9)
O17 0.158(12) 0.254(16) 0.164(12) -0.021(12) 0.089(9) 0.017(12)
O18 0.099(6) 0.069(5) 0.083(5) 0.020(4) 0.028(4) 0.015(4)
O21 0.65(4) 0.33(2) 0.164(13) -0.35(3) 0.19(2) -0.095(14)
O22 0.30(2) 0.189(14) 0.83(5) -0.118(14) 0.42(3) -0.28(2)
O24 0.32(3) 0.23(2) 0.23(2) -0.02(3) 0.22(2) 0.03(2)
O25 0.237(17) 0.125(16) 0.151(18) -0.04(2) 0.122(16) -0.005(15)
O26 0.208(11) 0.100(8) 0.172(10) -0.031(7) 0.136(9) -0.036(7)
N1 0.108(6) 0.051(5) 0.104(7) -0.014(4) 0.071(6) -0.014(5)
N2 0.088(5) 0.041(4) 0.068(5) 0.018(4) 0.041(5) 0.012(4)
N3 0.049(4) 0.050(5) 0.053(4) 0.004(3) 0.024(3) 0.007(4)
N4 0.042(4) 0.059(5) 0.042(4) -0.005(3) 0.018(3) -0.013(4)
N5 0.036(4) 0.063(5) 0.038(4) 0.004(4) 0.016(3) -0.002(4)
N6 0.044(4) 0.043(4) 0.045(4) 0.001(3) 0.017(4) -0.002(3)
N8 0.257(19) 0.072(13) 0.171(16) -0.023(19) 0.162(15) 0.009(14)
C1 0.119(7) 0.069(6) 0.143(11) -0.041(6) 0.083(8) -0.023(7)
C2 0.148(10) 0.086(8) 0.143(12) -0.057(7) 0.093(9) -0.025(8)
C3 0.202(13) 0.066(7) 0.118(11) -0.036(7) 0.106(11) -0.013(7)
C4 0.183(11) 0.056(6) 0.092(9) -0.002(6) 0.089(9) 0.004(6)
C5 0.142(7) 0.051(5) 0.079(7) -0.001(5) 0.074(6) -0.002(5)
C6 0.122(6) 0.053(5) 0.075(7) 0.029(5) 0.052(6) 0.024(5)
C7 0.161(9) 0.076(8) 0.102(10) 0.065(7) 0.050(9) 0.035(7)
C8 0.131(8) 0.119(9) 0.111(11) 0.089(8) 0.037(9) 0.037(9)
C9 0.093(7) 0.114(8) 0.091(9) 0.053(6) 0.016(7) 0.020(8)
C10 0.074(6) 0.066(5) 0.049(6) 0.027(4) 0.025(5) 0.009(5)
C11 0.050(5) 0.066(5) 0.048(5) 0.005(4) 0.021(4) 0.001(4)
C12 0.045(5) 0.091(7) 0.062(6) -0.008(5) 0.018(5) 0.000(6)
C13 0.066(5) 0.080(6) 0.074(7) -0.023(5) 0.032(5) -0.017(6)
C14 0.069(6) 0.058(6) 0.074(7) -0.015(4) 0.031(5) 0.000(5)
C15 0.050(5) 0.043(5) 0.068(6) 0.004(4) 0.016(5) 0.007(4)
C16 0.068(7) 0.054(6) 0.066(7) -0.001(5) 0.032(6) -0.008(5)
C17 0.109(10) 0.061(7) 0.110(10) -0.016(7) 0.067(9) -0.015(7)
C18 0.100(10) 0.094(10) 0.111(10) -0.043(8) 0.069(9) -0.047(8)
C19 0.062(7) 0.086(8) 0.075(7) -0.030(6) 0.039(6) -0.037(6)
C20 0.045(5) 0.083(7) 0.052(6) -0.025(5) 0.032(5) -0.023(5)
C21 0.032(4) 0.067(6) 0.047(5) -0.002(4) 0.020(4) -0.004(5)
C22 0.035(5) 0.106(9) 0.048(6) 0.004(6) 0.010(4) -0.005(6)
C23 0.036(6) 0.157(13) 0.047(6) 0.018(7) 0.013(5) 0.010(7)
C24 0.054(6) 0.083(8) 0.056(6) 0.025(6) 0.023(5) 0.016(5)
C25 0.044(5) 0.077(7) 0.043(5) 0.018(5) 0.020(4) 0.009(5)
C26 0.056(6) 0.048(6) 0.048(5) 0.013(4) 0.026(5) 0.008(4)
C27 0.086(8) 0.053(6) 0.074(7) 0.019(6) 0.038(6) 0.011(5)
C28 0.100(9) 0.054(7) 0.076(8) -0.002(6) 0.033(7) 0.006(6)
C29 0.073(7) 0.058(7) 0.071(7) -0.006(6) 0.019(6) -0.003(5)
C30 0.058(6) 0.052(6) 0.057(6) -0.002(5) 0.017(5) -0.004(5)
C31 0.037(5) 0.044(5) 0.043(5) 0.001(4) 0.018(4) 0.000(4)
C32 0.031(4) 0.047(5) 0.043(5) 0.005(4) 0.016(4) 0.001(4)
C33 0.038(5) 0.056(7) 0.082(7) 0.004(5) 0.016(5) -0.007(6)
C34 0.037(5) 0.101(9) 0.056(6) -0.006(5) 0.027(5) -0.017(6)
C35 0.041(5) 0.067(6) 0.045(5) 0.003(5) 0.022(4) 0.002(5)
C36 0.054(6) 0.063(7) 0.054(6) -0.011(5) 0.028(5) 0.001(5)

loop_
_atom_type_symbol
_atom_type_description
_atom_type_scat_dispersion_real
_atom_type_scat_dispersion_imag
_atom_type_scat_source
C C 0.0039 0.0018 'International Tables Vol C Tables 4.2.6.8 and 6.1.1.4'
H H 0 0 'International Tables Vol C Tables 4.2.6.8 and 6.1.1.4'
N N 0.0072 0.0035 'International Tables Vol C Tables 4.2.6.8 and 6.1.1.4'
O O 0.0127 0.0067 'International Tables Vol C Tables 4.2.6.8 and 6.1.1.4'
Cl Cl 0.1581 0.1735 'International Tables Vol C Tables 4.2.6.8 and 6.1.1.4'
Cr Cr 0.3376 0.6649 'International Tables Vol C Tables 4.2.6.8 and 6.1.1.4'
Cu Cu 0.3275 1.3856 'International Tables Vol C Tables 4.2.6.8 and 6.1.1.4'

loop_
_geom_angle_atom_site_label_1
_geom_angle_atom_site_label_2
_geom_angle_atom_site_label_3
_geom_angle
_geom_angle_site_symmetry_1
_geom_angle_site_symmetry_3
_geom_angle_publ_flag
N2 Cu1 O14 171.4(4) . . ?
N2 Cu1 N1 80.4(4) . . ?
O14 Cu1 N1 96.8(4) . . ?
N2 Cu1 N3 81.0(3) . . ?
O14 Cu1 N3 101.5(3) . . ?
N1 Cu1 N3 161.3(4) . . ?
N2 Cu1 O20 111.9(7) . . ?
O14 Cu1 O20 60.1(7) . . ?
N1 Cu1 O20 94.8(9) . . ?
N3 Cu1 O20 90.8(9) . . ?
N2 Cu1 O26 100.0(3) . . ?
O14 Cu1 O26 88.1(5) . . ?
N1 Cu1 O26 89.9(3) . . ?
N3 Cu1 O26 94.7(3) . . ?
O20 Cu1 O26 148.1(7) . . ?
N5 Cu2 O11 173.1(3) . . ?
N5 Cu2 N6 80.1(3) . . ?
O11 Cu2 N6 99.2(3) . . ?
N5 Cu2 N4 80.8(3) . . ?
O11 Cu2 N4 99.6(3) . . ?
N6 Cu2 N4 160.7(3) . . ?
N5 Cu2 O13 93.2(2) . . ?
O11 Cu2 O13 93.7(2) . . ?
N6 Cu2 O13 95.2(2) . . ?
N4 Cu2 O13 88.0(2) . . ?
N5 Cu2 O12 96.6(2) . . ?
O11 Cu2 O12 76.5(2) . . ?
N6 Cu2 O12 91.3(2) . . ?
N4 Cu2 O12 88.8(2) . . ?
O13 Cu2 O12 169.0(2) . . ?
O3 Cr1 O7 95.2(3) . . ?
O3 Cr1 O4 82.8(3) . . ?
O7 Cr1 O4 176.8(2) . . ?
O3 Cr1 O6 91.5(2) . . ?
O7 Cr1 O6 83.0(2) . . ?
O4 Cr1 O6 94.6(3) . . ?
O3 Cr1 O9 92.2(2) . . ?
O7 Cr1 O9 91.1(2) . . ?
O4 Cr1 O9 91.5(2) . . ?
O6 Cr1 O9 173.3(3) . . ?
O3 Cr1 O10 171.9(2) . . ?
O7 Cr1 O10 90.4(2) . . ?
O4 Cr1 O10 91.8(3) . . ?
O6 Cr1 O10 94.9(2) . . ?
O9 Cr1 O10 82.0(2) . . ?
C34 O3 Cr1 114.6(6) . . ?
C33 O4 Cr1 115.2(6) . . ?
C35 O6 Cr1 115.2(5) . . ?
C36 O7 Cr1 114.7(6) . . ?
C31 O9 Cr1 113.4(5) . . ?
C32 O10 Cr1 113.1(5) . . ?
C32 O11 Cu2 118.9(5) . . ?
C31 O12 Cu2 105.5(5) . . ?
N7 O19 O23 70.1(14) . 3_667 ?
N7 O20 Cu1 106(2) . . ?
N7 O23 O23 95(2) . 3_667 ?
N7 O23 O19 176(2) . 3_667 ?
O23 O23 O19 83.2(19) 3_667 3_667 ?
N7 O23 N7 133.9(17) . 3_667 ?
O23 O23 N7 39.1(12) 3_667 3_667 ?
O19 O23 N7 44.2(9) 3_667 3_667 ?
N8 O24 O25 68.5(17) . 3_666 ?
N8 O25 O24 166(2) . 3_666 ?
N8 O25 O25 67.3(19) . 3_666 ?
O24 O25 O25 101(2) 3_666 3_666 ?
N8 O25 N8 117(2) . 3_666 ?
O24 O25 N8 51.5(13) 3_666 3_666 ?
O25 O25 N8 49.9(12) 3_666 3_666 ?
N8 O26 Cu1 121.9(13) . . ?
C5 N1 C1 119.6(10) . . ?
C5 N1 Cu1 113.6(8) . . ?
C1 N1 Cu1 126.8(9) . . ?
C6 N2 C10 122.5(9) . . ?
C6 N2 Cu1 118.8(8) . . ?
C10 N2 Cu1 118.8(6) . . ?
C15 N3 C11 119.2(8) . . ?
C15 N3 Cu1 127.6(6) . . ?
C11 N3 Cu1 113.1(6) . . ?
C16 N4 C20 120.0(8) . . ?
C16 N4 Cu2 127.5(6) . . ?
C20 N4 Cu2 112.4(6) . . ?
C25 N5 C21 122.7(8) . . ?
C25 N5 Cu2 118.7(6) . . ?
C21 N5 Cu2 118.6(6) . . ?
C30 N6 C26 118.1(8) . . ?
C30 N6 Cu2 127.8(6) . . ?
C26 N6 Cu2 114.1(6) . . ?
O23 N7 O20 143(3) . . ?
O23 N7 O19 112(2) . . ?
O20 N7 O19 105(2) . . ?
O23 N7 O23 46.1(17) . 3_667 ?
O20 N7 O23 171(2) . 3_667 ?
O19 N7 O23 65.7(13) . 3_667 ?
O25 N8 O24 122(3) . . ?
O25 N8 O26 121(2) . . ?
O24 N8 O26 116(2) . . ?
O25 N8 O25 63(2) . 3_666 ?
O24 N8 O25 60.1(18) . 3_666 ?
O26 N8 O25 169(2) . 3_666 ?
N1 C1 C2 122.5(14) . . ?
C3 C2 C1 116.4(14) . . ?
C4 C3 C2 122.4(14) . . ?
C3 C4 C5 116.9(14) . . ?
N1 C5 C4 122.1(13) . . ?
N1 C5 C6 115.1(10) . . ?
C4 C5 C6 122.8(13) . . ?
N2 C6 C7 118.1(12) . . ?
N2 C6 C5 112.1(10) . . ?
C7 C6 C5 129.7(12) . . ?
C8 C7 C6 121.5(13) . . ?
C7 C8 C9 118.7(13) . . ?
C10 C9 C8 120.6(13) . . ?
N2 C10 C9 118.6(10) . . ?
N2 C10 C11 112.4(8) . . ?
C9 C10 C11 128.9(11) . . ?
N3 C11 C12 120.6(9) . . ?
N3 C11 C10 114.7(8) . . ?
C12 C11 C10 124.7(9) . . ?
C11 C12 C13 118.0(9) . . ?
C14 C13 C12 121.6(10) . . ?
C13 C14 C15 117.2(10) . . ?
N3 C15 C14 123.1(9) . . ?
N4 C16 C17 121.3(10) . . ?
C18 C17 C16 119.8(12) . . ?
C17 C18 C19 119.6(11) . . ?
C18 C19 C20 119.0(11) . . ?
N4 C20 C19 120.4(10) . . ?
N4 C20 C21 114.7(7) . . ?
C19 C20 C21 124.9(9) . . ?
N5 C21 C22 120.3(9) . . ?
N5 C21 C20 113.5(7) . . ?
C22 C21 C20 126.2(9) . . ?
C23 C22 C21 118.0(10) . . ?
C22 C23 C24 121.7(9) . . ?
C23 C24 C25 116.9(10) . . ?
N5 C25 C24 120.4(9) . . ?
N5 C25 C26 113.1(7) . . ?
C24 C25 C26 126.5(9) . . ?
N6 C26 C27 121.8(9) . . ?
N6 C26 C25 114.0(8) . . ?
C27 C26 C25 124.1(9) . . ?
C28 C27 C26 118.5(10) . . ?
C29 C28 C27 120.2(10) . . ?
C28 C29 C30 117.5(10) . . ?
N6 C30 C29 123.8(9) . . ?
O12 C31 O9 125.0(7) . . ?
O12 C31 C32 119.6(7) . . ?
O9 C31 C32 115.4(7) . . ?
O10 C32 O11 125.2(7) . . ?
O10 C32 C31 116.0(7) . . ?
O11 C32 C31 118.9(7) . . ?
O2 C33 O4 125.9(10) . . ?
O2 C33 C34 121.1(10) . . ?
O4 C33 C34 112.9(9) . . ?
O1 C34 O3 125.5(10) . . ?
O1 C34 C33 120.1(10) . . ?
O3 C34 C33 114.4(8) . . ?
O5 C35 O6 124.9(9) . . ?
O5 C35 C36 121.5(9) . . ?
O6 C35 C36 113.5(7) . . ?
O8 C36 O7 125.2(9) . . ?
O8 C36 C35 122.1(9) . . ?
O7 C36 C35 112.7(8) . . ?

loop_
_geom_bond_atom_site_label_1
_geom_bond_atom_site_label_2
_geom_bond_site_symmetry_2
_geom_bond_distance
_geom_bond_publ_flag
Cu1 N2 . 1.916(8) ?
Cu1 O14 . 1.934(8) ?
Cu1 N1 . 2.027(8) ?
Cu1 N3 . 2.028(7) ?
Cu1 O20 . 2.24(3) ?
Cu1 O26 . 2.305(10) ?
Cu2 N5 . 1.936(7) ?
Cu2 O11 . 1.986(5) ?
Cu2 N6 . 2.028(7) ?
Cu2 N4 . 2.037(7) ?
Cu2 O13 . 2.266(6) ?
Cu2 O12 . 2.415(5) ?
Cr1 O3 . 1.950(6) ?
Cr1 O7 . 1.949(6) ?
Cr1 O4 . 1.955(6) ?
Cr1 O6 . 1.957(5) ?
Cr1 O9 . 1.992(5) ?
Cr1 O10 . 2.010(5) ?
O1 C34 . 1.229(11) ?
O2 C33 . 1.219(11) ?
O3 C34 . 1.281(11) ?
O4 C33 . 1.285(11) ?
O5 C35 . 1.209(10) ?
O6 C35 . 1.278(10) ?
O7 C36 . 1.310(10) ?
O8 C36 . 1.202(10) ?
O9 C31 . 1.274(9) ?
O10 C32 . 1.259(8) ?
O11 C32 . 1.262(9) ?
O12 C31 . 1.227(9) ?
O19 N7 . 1.330(16) ?
O19 O23 3_667 1.74(3) ?
O20 N7 . 1.183(17) ?
O23 N7 . 1.134(16) ?
O23 O23 3_667 1.30(4) ?
O23 N7 3_667 1.79(3) ?
O24 N8 . 1.240(17) ?
O24 O25 3_666 1.37(4) ?
O25 N8 . 1.223(17) ?
O25 O25 3_666 1.42(4) ?
O25 N8 3_666 1.48(3) ?
O26 N8 . 1.260(17) ?
N1 C5 . 1.328(14) ?
N1 C1 . 1.344(14) ?
N2 C6 . 1.338(12) ?
N2 C10 . 1.353(12) ?
N3 C15 . 1.334(10) ?
N3 C11 . 1.365(10) ?
N4 C16 . 1.307(11) ?
N4 C20 . 1.383(11) ?
N5 C25 . 1.319(11) ?
N5 C21 . 1.334(10) ?
N6 C30 . 1.341(10) ?
N6 C26 . 1.342(10) ?
C1 C2 . 1.397(15) ?
C2 C3 . 1.40(2) ?
C3 C4 . 1.359(19) ?
C4 C5 . 1.420(15) ?
C5 C6 . 1.478(16) ?
C6 C7 . 1.357(13) ?
C7 C8 . 1.354(14) ?
C8 C9 . 1.365(14) ?
C9 C10 . 1.353(12) ?
C10 C11 . 1.476(13) ?
C11 C12 . 1.392(13) ?
C12 C13 . 1.399(14) ?
C13 C14 . 1.353(14) ?
C14 C15 . 1.395(12) ?
C16 C17 . 1.400(14) ?
C17 C18 . 1.359(16) ?
C18 C19 . 1.383(16) ?
C19 C20 . 1.384(12) ?
C20 C21 . 1.466(13) ?
C21 C22 . 1.374(12) ?
C22 C23 . 1.375(15) ?
C23 C24 . 1.386(15) ?
C24 C25 . 1.400(12) ?
C25 C26 . 1.486(12) ?
C26 C27 . 1.395(12) ?
C27 C28 . 1.383(14) ?
C28 C29 . 1.376(14) ?
C29 C30 . 1.382(12) ?
C31 C32 . 1.527(11) ?
C33 C34 . 1.553(14) ?
C35 C36 . 1.562(13) ?
